data_7034969
loop_
_publ_author_name
'Shah, Farooq Ali'
'Sabir, Shaista'
'Fatima, Kaneez'
'Ali, Saqib'
'Qadri, Ishtiaq'
'Rizzoli, Corrado'

_publ_section_title
;
 Organotin(iv) based anti-HCV drugs: synthesis, characterization and
 biochemical activity.
;
_journal_issue 22
_journal_name_full 'Dalton transactions (Cambridge, England : 2003)'
_journal_page_first 10467
_journal_page_last 10478
_journal_paper_doi 10.1039/c5dt00862j
_journal_volume 44
_journal_year 2015
_chemical_formula_moiety 'C24 H36 O4 Sn2'
_chemical_formula_sum 'C24 H36 O4 Sn2'
_chemical_formula_weight 625.91
_space_group_IT_number 14
_symmetry_cell_setting monoclinic
_symmetry_space_group_name_Hall '-P 2ybc'
_symmetry_space_group_name_H-M 'P 1 21/c 1'
_atom_sites_solution_hydrogens geom
_atom_sites_solution_primary direct
_atom_sites_solution_secondary difmap
_audit_update_record
;
2015-04-27 deposited with the CCDC.
2015-05-01 downloaded from the CCDC.
;
_cell_angle_alpha 90.00
_cell_angle_beta 99.367(4)
_cell_angle_gamma 90.00
_cell_formula_units_Z 4
_cell_length_a 12.041(3)
_cell_length_b 11.466(3)
_cell_length_c 20.435(5)
_cell_measurement_reflns_used 3412
_cell_measurement_temperature 294(2)
_cell_measurement_theta_max 50.51
_cell_measurement_theta_min 3.12
_cell_volume 2783.7(12)
_computing_cell_refinement 'SAINT (Bruker, 2008)'
_computing_data_collection 'APEX2 (Bruker, 2008)'
_computing_data_reduction SAINT
_computing_molecular_graphics
;
ORTEP-3 for Windows (Farrugia, 2012) and SCHAKAL99 (Keller, 1999)
;
_computing_publication_material SHELX97-L
_computing_structure_refinement 'SHELX97-L (Sheldrick, 2008)'
_computing_structure_solution 'SIR97 (Altomare et al., 1999)'
_diffrn_ambient_temperature 294(2)
_diffrn_measured_fraction_theta_full 0.997
_diffrn_measured_fraction_theta_max 0.997
_diffrn_measurement_device_type 'Bruker APEX-II CCD'
_diffrn_measurement_method '\w scans'
_diffrn_radiation_monochromator graphite
_diffrn_radiation_source 'fine-focus sealed tube'
_diffrn_radiation_type MoK\a
_diffrn_radiation_wavelength 0.71073
_diffrn_reflns_av_R_equivalents 0.0662
_diffrn_reflns_av_unetI/netI 0.0633
_diffrn_reflns_limit_h_max 14
_diffrn_reflns_limit_h_min -14
_diffrn_reflns_limit_k_max 13
_diffrn_reflns_limit_k_min -13
_diffrn_reflns_limit_l_max 24
_diffrn_reflns_limit_l_min -24
_diffrn_reflns_number 25358
_diffrn_reflns_theta_full 25.26
_diffrn_reflns_theta_max 25.26
_diffrn_reflns_theta_min 1.71
_exptl_absorpt_coefficient_mu 1.818
_exptl_absorpt_correction_T_max 0.886
_exptl_absorpt_correction_T_min 0.798
_exptl_absorpt_correction_type multi-scan
_exptl_absorpt_process_details 'SADABS (Bruker, 2008)'
_exptl_crystal_colour colourless
_exptl_crystal_density_diffrn 1.493
_exptl_crystal_density_method 'not measured'
_exptl_crystal_description block
_exptl_crystal_F_000 1248
_exptl_crystal_size_max 0.18
_exptl_crystal_size_mid 0.10
_exptl_crystal_size_min 0.07
_refine_diff_density_max 0.890
_refine_diff_density_min -0.390
_refine_diff_density_rms 0.084
_refine_ls_extinction_method none
_refine_ls_goodness_of_fit_ref 0.938
_refine_ls_hydrogen_treatment constr
_refine_ls_matrix_type full
_refine_ls_number_parameters 281
_refine_ls_number_reflns 5023
_refine_ls_number_restraints 0
_refine_ls_restrained_S_all 0.938
_refine_ls_R_factor_all 0.0876
_refine_ls_R_factor_gt 0.0335
_refine_ls_shift/su_max 0.001
_refine_ls_shift/su_mean 0.000
_refine_ls_structure_factor_coef Fsqd
_refine_ls_weighting_details 'calc w=1/[\s^2^(Fo^2^)+(0.0356P)^2^+0.0000P] where P=(Fo^2^+2Fc^2^)/3'
_refine_ls_weighting_scheme calc
_refine_ls_wR_factor_gt 0.0666
_refine_ls_wR_factor_ref 0.0817
_reflns_number_gt 2975
_reflns_number_total 5023
_reflns_threshold_expression I>2\s(I)
_cod_data_source_file c5dt00862j1.cif
_cod_data_source_block FS169
_cod_depositor_comments
;
The following automatic conversions were performed:

'_symmetry_cell_setting' value 'Monoclinic' changed to 'monoclinic'
according to
/usr/data/users/saulius/crontab/automatic-downloads/rss-feeds/RSC/lib/dictionaries/cif_core.dic
dictionary named 'cif_core.dic' version 2.4.2 from 2011-04-26.

Automatic conversion script
Id: cif_fix_values 3271 2015-04-21 07:52:19Z andrius 

 Adding full bibliography for 7034967--7034969.cif.

The following automatic conversions were performed:

data name '_iucr_refine_instruction_details' was replaced with
'_iucr_refine_instructions_details' as specified in the replacement
file 'data/replacement-values/replacement_tags.lst'.

Automatic conversion script
Id: cif_correct_tags 9268 2022-04-12 08:56:07Z antanas 
;
_cod_original_sg_symbol_H-M 'P 21/c'
_cod_database_code 7034969

loop_
_symmetry_equiv_pos_as_xyz
x,y,z
-x,y+1/2,-z+1/2
-x,-y,-z
x,-y-1/2,z-1/2

loop_
_atom_site_label
_atom_site_type_symbol
_atom_site_fract_x
_atom_site_fract_y
_atom_site_fract_z
_atom_site_U_iso_or_equiv
_atom_site_adp_type
_atom_site_occupancy
_atom_site_symmetry_multiplicity
_atom_site_calc_flag
_atom_site_refinement_flags
Sn1 Sn 0.08659(3) 0.28022(4) 0.519898(19) 0.05876(15) Uani 1 1 d .
Sn2 Sn 0.19308(3) 0.16243(4) 0.287219(18) 0.04925(13) Uani 1 1 d .
O1 O 0.2095(3) 0.1928(4) 0.44422(18) 0.0711(13) Uani 1 1 d .
O2 O 0.3227(3) 0.1613(4) 0.37169(17) 0.0594(11) Uani 1 1 d .
O3 O -0.0369(3) 0.3496(4) 0.57310(18) 0.0662(12) Uani 1 1 d .
O4 O 0.0541(3) 0.3261(4) 0.67535(19) 0.0663(12) Uani 1 1 d .
C1 C 0.3041(5) 0.1743(5) 0.4312(3) 0.0528(15) Uani 1 1 d .
C2 C 0.4046(4) 0.1646(5) 0.4838(2) 0.0478(14) Uani 1 1 d .
C3 C 0.3910(5) 0.1452(5) 0.5489(3) 0.0521(15) Uani 1 1 d .
H3 H 0.3187 0.1419 0.5594 0.063 Uiso 1 1 calc R
C4 C 0.4819(5) 0.1306(5) 0.5982(3) 0.0560(16) Uani 1 1 d .
C5 C 0.5872(5) 0.1373(5) 0.5814(3) 0.0599(17) Uani 1 1 d .
H5 H 0.6493 0.1291 0.6147 0.072 Uiso 1 1 calc R
C6 C 0.6053(5) 0.1557(5) 0.5173(3) 0.0617(17) Uani 1 1 d .
C7 C 0.5113(5) 0.1686(5) 0.4688(3) 0.0559(15) Uani 1 1 d .
H7 H 0.5209 0.1802 0.4250 0.067 Uiso 1 1 calc R
C8 C 0.4663(6) 0.1035(7) 0.6685(3) 0.097(2) Uani 1 1 d .
H8A H 0.5225 0.0486 0.6876 0.145 Uiso 1 1 calc R
H8B H 0.3928 0.0708 0.6683 0.145 Uiso 1 1 calc R
H8C H 0.4736 0.1739 0.6942 0.145 Uiso 1 1 calc R
C9 C 0.7219(5) 0.1600(7) 0.5021(3) 0.094(2) Uani 1 1 d .
H9A H 0.7731 0.1811 0.5414 0.142 Uiso 1 1 calc R
H9B H 0.7258 0.2168 0.4681 0.142 Uiso 1 1 calc R
H9C H 0.7419 0.0847 0.4871 0.142 Uiso 1 1 calc R
C10 C -0.0331(5) 0.3432(5) 0.6359(3) 0.0519(14) Uani 1 1 d .
C11 C -0.1442(4) 0.3572(4) 0.6588(2) 0.0411(13) Uani 1 1 d .
C12 C -0.2342(4) 0.4050(5) 0.6168(3) 0.0515(15) Uani 1 1 d .
H12 H -0.2251 0.4277 0.5743 0.062 Uiso 1 1 calc R
C13 C -0.3384(5) 0.4195(5) 0.6370(3) 0.0540(15) Uani 1 1 d .
C14 C -0.3503(5) 0.3818(5) 0.6995(3) 0.0620(17) Uani 1 1 d .
H14 H -0.4194 0.3904 0.7138 0.074 Uiso 1 1 calc R
C15 C -0.2617(5) 0.3312(6) 0.7416(3) 0.0648(17) Uani 1 1 d .
C16 C -0.1593(5) 0.3203(5) 0.7215(2) 0.0519(15) Uani 1 1 d .
H16 H -0.0992 0.2878 0.7501 0.062 Uiso 1 1 calc R
C17 C -0.4363(5) 0.4725(7) 0.5913(3) 0.092(2) Uani 1 1 d .
H17A H -0.4609 0.4198 0.5553 0.138 Uiso 1 1 calc R
H17B H -0.4134 0.5448 0.5740 0.138 Uiso 1 1 calc R
H17C H -0.4971 0.4865 0.6154 0.138 Uiso 1 1 calc R
C18 C -0.2789(7) 0.2917(9) 0.8103(3) 0.125(3) Uani 1 1 d .
H18A H -0.2399 0.2194 0.8210 0.187 Uiso 1 1 calc R
H18B H -0.3578 0.2808 0.8108 0.187 Uiso 1 1 calc R
H18C H -0.2498 0.3498 0.8423 0.187 Uiso 1 1 calc R
C19 C 0.0874(6) 0.1150(6) 0.5651(4) 0.089(2) Uani 1 1 d .
H19A H 0.0122 0.0950 0.5710 0.133 Uiso 1 1 calc R
H19B H 0.1354 0.1170 0.6075 0.133 Uiso 1 1 calc R
H19C H 0.1148 0.0578 0.5374 0.133 Uiso 1 1 calc R
C20 C 0.2136(5) 0.4051(6) 0.5446(3) 0.0751(19) Uani 1 1 d .
H20A H 0.2577 0.4103 0.5095 0.113 Uiso 1 1 calc R
H20B H 0.2611 0.3827 0.5850 0.113 Uiso 1 1 calc R
H20C H 0.1801 0.4796 0.5505 0.113 Uiso 1 1 calc R
C21 C -0.0235(5) 0.3049(7) 0.4302(3) 0.098(3) Uani 1 1 d .
H21A H -0.0991 0.3127 0.4389 0.147 Uiso 1 1 calc R
H21B H -0.0191 0.2391 0.4017 0.147 Uiso 1 1 calc R
H21C H -0.0026 0.3744 0.4089 0.147 Uiso 1 1 calc R
C22 C 0.0928(6) 0.0286(6) 0.3159(3) 0.088(2) Uani 1 1 d .
H22A H 0.0272 0.0617 0.3299 0.133 Uiso 1 1 calc R
H22B H 0.1350 -0.0143 0.3520 0.133 Uiso 1 1 calc R
H22C H 0.0702 -0.0228 0.2791 0.133 Uiso 1 1 calc R
C23 C 0.3116(5) 0.1116(8) 0.2275(3) 0.110(3) Uani 1 1 d .
H23A H 0.3048 0.0294 0.2188 0.164 Uiso 1 1 calc R
H23B H 0.3862 0.1286 0.2501 0.164 Uiso 1 1 calc R
H23C H 0.2980 0.1537 0.1863 0.164 Uiso 1 1 calc R
C24 C 0.1531(7) 0.3384(5) 0.2879(3) 0.095(3) Uani 1 1 d .
H24A H 0.0746 0.3488 0.2709 0.143 Uiso 1 1 calc R
H24B H 0.1972 0.3805 0.2607 0.143 Uiso 1 1 calc R
H24C H 0.1690 0.3675 0.3325 0.143 Uiso 1 1 calc R

loop_
_atom_site_aniso_label
_atom_site_aniso_U_11
_atom_site_aniso_U_22
_atom_site_aniso_U_33
_atom_site_aniso_U_23
_atom_site_aniso_U_13
_atom_site_aniso_U_12
Sn1 0.0440(2) 0.0897(4) 0.0427(2) -0.0057(2) 0.00742(18) -0.0015(2)
Sn2 0.0447(2) 0.0607(3) 0.0425(2) -0.0007(2) 0.00759(17) -0.0006(2)
O1 0.043(2) 0.120(4) 0.051(2) -0.010(2) 0.0084(19) 0.011(2)
O2 0.047(2) 0.091(3) 0.038(2) -0.007(2) 0.0022(18) 0.005(2)
O3 0.057(3) 0.104(4) 0.041(2) 0.000(2) 0.0187(19) 0.010(2)
O4 0.044(2) 0.098(3) 0.055(2) -0.006(2) 0.001(2) 0.007(2)
C1 0.049(4) 0.062(4) 0.046(3) -0.004(3) 0.003(3) 0.001(3)
C2 0.045(3) 0.058(4) 0.038(3) -0.014(3) 0.000(2) 0.004(3)
C3 0.043(3) 0.058(4) 0.054(4) 0.000(3) 0.004(3) 0.007(3)
C4 0.063(4) 0.053(4) 0.048(3) 0.000(3) -0.001(3) 0.003(3)
C5 0.057(4) 0.061(5) 0.055(4) -0.009(3) -0.010(3) 0.014(3)
C6 0.050(4) 0.068(4) 0.063(4) -0.022(4) -0.006(3) 0.007(3)
C7 0.056(4) 0.061(4) 0.050(3) -0.013(3) 0.007(3) -0.001(3)
C8 0.102(6) 0.131(7) 0.052(4) 0.021(4) -0.006(4) 0.005(5)
C9 0.043(4) 0.143(7) 0.095(5) -0.031(5) 0.005(4) -0.002(4)
C10 0.048(4) 0.055(4) 0.053(4) -0.007(3) 0.007(3) 0.003(3)
C11 0.042(3) 0.044(4) 0.037(3) -0.008(2) 0.006(2) 0.001(3)
C12 0.050(4) 0.061(4) 0.043(3) 0.001(3) 0.007(3) -0.001(3)
C13 0.049(4) 0.058(4) 0.054(4) -0.003(3) 0.005(3) 0.003(3)
C14 0.047(4) 0.083(5) 0.056(4) -0.005(3) 0.009(3) 0.004(3)
C15 0.062(4) 0.091(5) 0.041(3) 0.004(3) 0.009(3) 0.003(4)
C16 0.045(3) 0.067(4) 0.043(3) -0.002(3) 0.002(3) 0.008(3)
C17 0.060(4) 0.111(6) 0.103(6) 0.031(5) 0.005(4) 0.027(4)
C18 0.088(6) 0.230(11) 0.063(5) 0.033(6) 0.031(4) 0.014(6)
C19 0.083(5) 0.082(5) 0.110(6) -0.012(4) 0.042(5) -0.013(4)
C20 0.076(5) 0.086(5) 0.066(4) 0.007(4) 0.021(4) -0.011(4)
C21 0.057(4) 0.182(9) 0.052(4) -0.021(5) 0.000(3) 0.034(5)
C22 0.091(5) 0.086(5) 0.081(5) 0.025(4) -0.008(4) -0.032(4)
C23 0.062(4) 0.219(10) 0.051(4) 0.012(5) 0.020(4) 0.048(5)
C24 0.127(7) 0.052(4) 0.095(5) 0.008(4) -0.018(5) -0.015(5)

loop_
_atom_type_symbol
_atom_type_description
_atom_type_scat_dispersion_real
_atom_type_scat_dispersion_imag
_atom_type_scat_source
Sn Sn -0.6537 1.4246 'International Tables Vol C Tables 4.2.6.8 and 6.1.1.4'
O O 0.0106 0.0060 'International Tables Vol C Tables 4.2.6.8 and 6.1.1.4'
C C 0.0033 0.0016 'International Tables Vol C Tables 4.2.6.8 and 6.1.1.4'
H H 0.0000 0.0000 'International Tables Vol C Tables 4.2.6.8 and 6.1.1.4'

loop_
_geom_angle_atom_site_label_1
_geom_angle_atom_site_label_2
_geom_angle_atom_site_label_3
_geom_angle
C20 Sn1 C21 116.7(3)
C20 Sn1 C19 123.9(3)
C21 Sn1 C19 117.5(3)
C20 Sn1 O3 99.4(2)
C21 Sn1 O3 90.1(2)
C19 Sn1 O3 93.8(2)
C20 Sn1 O1 86.6(2)
C21 Sn1 O1 82.42(19)
C19 Sn1 O1 87.1(2)
O3 Sn1 O1 171.94(14)
C24 Sn2 C22 124.4(3)
C24 Sn2 C23 116.9(3)
C22 Sn2 C23 115.8(3)
C24 Sn2 O2 98.1(2)
C22 Sn2 O2 98.5(2)
C23 Sn2 O2 89.5(2)
C1 O1 Sn1 149.3(4)
C1 O2 Sn2 123.4(3)
C10 O3 Sn1 125.2(4)
O1 C1 O2 122.5(5)
O1 C1 C2 122.0(5)
O2 C1 C2 115.5(5)
C7 C2 C3 118.9(5)
C7 C2 C1 121.2(5)
C3 C2 C1 119.8(5)
C4 C3 C2 121.3(5)
C4 C3 H3 119.3
C2 C3 H3 119.3
C5 C4 C3 118.1(5)
C5 C4 C8 120.9(6)
C3 C4 C8 121.0(6)
C4 C5 C6 122.9(5)
C4 C5 H5 118.6
C6 C5 H5 118.6
C5 C6 C7 117.3(6)
C5 C6 C9 120.3(6)
C7 C6 C9 122.4(6)
C2 C7 C6 121.5(5)
C2 C7 H7 119.3
C6 C7 H7 119.3
C4 C8 H8A 109.5
C4 C8 H8B 109.5
H8A C8 H8B 109.5
C4 C8 H8C 109.5
H8A C8 H8C 109.5
H8B C8 H8C 109.5
C6 C9 H9A 109.5
C6 C9 H9B 109.5
H9A C9 H9B 109.5
C6 C9 H9C 109.5
H9A C9 H9C 109.5
H9B C9 H9C 109.5
O4 C10 O3 123.7(5)
O4 C10 C11 121.4(5)
O3 C10 C11 114.9(5)
C12 C11 C16 119.1(5)
C12 C11 C10 119.9(5)
C16 C11 C10 121.0(5)
C11 C12 C13 121.0(5)
C11 C12 H12 119.5
C13 C12 H12 119.5
C14 C13 C12 118.1(5)
C14 C13 C17 120.8(5)
C12 C13 C17 121.0(5)
C13 C14 C15 121.5(6)
C13 C14 H14 119.3
C15 C14 H14 119.3
C16 C15 C14 119.6(5)
C16 C15 C18 121.0(6)
C14 C15 C18 119.5(6)
C15 C16 C11 120.6(5)
C15 C16 H16 119.7
C11 C16 H16 119.7
C13 C17 H17A 109.5
C13 C17 H17B 109.5
H17A C17 H17B 109.5
C13 C17 H17C 109.5
H17A C17 H17C 109.5
H17B C17 H17C 109.5
C15 C18 H18A 109.5
C15 C18 H18B 109.5
H18A C18 H18B 109.5
C15 C18 H18C 109.5
H18A C18 H18C 109.5
H18B C18 H18C 109.5
Sn1 C19 H19A 109.5
Sn1 C19 H19B 109.5
H19A C19 H19B 109.5
Sn1 C19 H19C 109.5
H19A C19 H19C 109.5
H19B C19 H19C 109.5
Sn1 C20 H20A 109.5
Sn1 C20 H20B 109.5
H20A C20 H20B 109.5
Sn1 C20 H20C 109.5
H20A C20 H20C 109.5
H20B C20 H20C 109.5
Sn1 C21 H21A 109.5
Sn1 C21 H21B 109.5
H21A C21 H21B 109.5
Sn1 C21 H21C 109.5
H21A C21 H21C 109.5
H21B C21 H21C 109.5
Sn2 C22 H22A 109.5
Sn2 C22 H22B 109.5
H22A C22 H22B 109.5
Sn2 C22 H22C 109.5
H22A C22 H22C 109.5
H22B C22 H22C 109.5
Sn2 C23 H23A 109.5
Sn2 C23 H23B 109.5
H23A C23 H23B 109.5
Sn2 C23 H23C 109.5
H23A C23 H23C 109.5
H23B C23 H23C 109.5
Sn2 C24 H24A 109.5
Sn2 C24 H24B 109.5
H24A C24 H24B 109.5
Sn2 C24 H24C 109.5
H24A C24 H24C 109.5
H24B C24 H24C 109.5

loop_
_geom_bond_atom_site_label_1
_geom_bond_atom_site_label_2
_geom_bond_distance
Sn1 C20 2.096(6)
Sn1 C21 2.100(6)
Sn1 C19 2.107(7)
Sn1 O3 2.134(4)
Sn1 O1 2.517(4)
Sn2 C24 2.075(6)
Sn2 C22 2.094(6)
Sn2 C23 2.106(6)
Sn2 O2 2.130(3)
O1 C1 1.229(6)
O2 C1 1.280(6)
O3 C10 1.278(6)
O4 C10 1.231(6)
C1 C2 1.487(7)
C2 C7 1.370(7)
C2 C3 1.384(7)
C3 C4 1.372(7)
C3 H3 0.9300
C4 C5 1.369(8)
C4 C8 1.510(8)
C5 C6 1.379(8)
C5 H5 0.9300
C6 C7 1.387(7)
C6 C9 1.486(8)
C7 H7 0.9300
C8 H8A 0.9600
C8 H8B 0.9600
C8 H8C 0.9600
C9 H9A 0.9600
C9 H9B 0.9600
C9 H9C 0.9600
C10 C11 1.496(7)
C11 C12 1.382(7)
C11 C16 1.389(7)
C12 C13 1.394(7)
C12 H12 0.9300
C13 C14 1.378(8)
C13 C17 1.508(7)
C14 C15 1.383(8)
C14 H14 0.9300
C15 C16 1.368(7)
C15 C18 1.521(8)
C16 H16 0.9300
C17 H17A 0.9600
C17 H17B 0.9600
C17 H17C 0.9600
C18 H18A 0.9600
C18 H18B 0.9600
C18 H18C 0.9600
C19 H19A 0.9600
C19 H19B 0.9600
C19 H19C 0.9600
C20 H20A 0.9600
C20 H20B 0.9600
C20 H20C 0.9600
C21 H21A 0.9600
C21 H21B 0.9600
C21 H21C 0.9600
C22 H22A 0.9600
C22 H22B 0.9600
C22 H22C 0.9600
C23 H23A 0.9600
C23 H23B 0.9600
C23 H23C 0.9600
C24 H24A 0.9600
C24 H24B 0.9600
C24 H24C 0.9600
